data_4500561
loop_
_publ_author_name
'Carri\'on, M. Carmen'
'Ortiz, Isabel M.'
'Jal\'on, F\'elix A.'
'Manzano, Blanca R.'
'Rodr\'iguez, Ana M.'
'Elguero, Jos\'e'

_publ_section_title
;
 Ag(I) and Cu(I) [2 \\times 2] Chiral Grids Containing Pyrimidine Ligands
 with Camphor Moieties. Arene Encapsulation
;
_journal_issue 5
_journal_name_full 'Crystal Growth &amp; Design'
_journal_page_first 1766
_journal_paper_doi 10.1021/cg101709q
_journal_volume 11
_journal_year 2011
_chemical_absolute_configuration syn
_chemical_formula_moiety 'C26 H32 N6'
_chemical_formula_sum 'C26 H32 N6'
_chemical_formula_weight 428.58
_chemical_name_systematic
;
 ?
;
_space_group_IT_number 1
_symmetry_cell_setting triclinic
_symmetry_space_group_name_Hall 'P 1'
_symmetry_space_group_name_H-M 'P 1'
_atom_sites_solution_hydrogens geom
_atom_sites_solution_primary direct
_atom_sites_solution_secondary difmap
_audit_creation_method SHELXL-97
_cell_angle_alpha 81.592(4)
_cell_angle_beta 80.848(4)
_cell_angle_gamma 68.625(4)
_cell_formula_units_Z 3
_cell_length_a 8.6671(6)
_cell_length_b 11.6780(10)
_cell_length_c 19.4868(17)
_cell_measurement_temperature 230(2)
_cell_volume 1804.9(3)
_computing_structure_refinement 'SHELXL-97 (Sheldrick, 1997)'
_diffrn_ambient_temperature 230(2)
_diffrn_measured_fraction_theta_full 0.973
_diffrn_measured_fraction_theta_max 0.973
_diffrn_measurement_device_type 'CCD area detector'
_diffrn_measurement_method 'omega and phi scans'
_diffrn_radiation_monochromator graphite
_diffrn_radiation_source 'fine-focus sealed tube'
_diffrn_radiation_type MoK\a
_diffrn_radiation_wavelength 0.71073
_diffrn_reflns_av_R_equivalents 0.0938
_diffrn_reflns_av_sigmaI/netI 0.1187
_diffrn_reflns_limit_h_max 11
_diffrn_reflns_limit_h_min -11
_diffrn_reflns_limit_k_max 14
_diffrn_reflns_limit_k_min -14
_diffrn_reflns_limit_l_max 24
_diffrn_reflns_limit_l_min -21
_diffrn_reflns_number 17417
_diffrn_reflns_theta_full 27.00
_diffrn_reflns_theta_max 27.00
_diffrn_reflns_theta_min 2.06
_exptl_absorpt_coefficient_mu 0.073
_exptl_absorpt_correction_T_max 0.9821
_exptl_absorpt_correction_T_min 0.9765
_exptl_absorpt_correction_type multi-scan
_exptl_absorpt_process_details SADABS
_exptl_crystal_colour colorless
_exptl_crystal_density_diffrn 1.183
_exptl_crystal_density_method 'not measured'
_exptl_crystal_description block
_exptl_crystal_F_000 690
_exptl_crystal_size_max 0.33
_exptl_crystal_size_mid 0.28
_exptl_crystal_size_min 0.25
_refine_diff_density_max 0.252
_refine_diff_density_min -0.283
_refine_diff_density_rms 0.057
_refine_ls_abs_structure_details 'Flack H D (1983), Acta Cryst. A39, 876-881'
_refine_ls_extinction_coef 0.009(2)
_refine_ls_extinction_expression Fc^*^=kFc[1+0.001xFc^2^\l^3^/sin(2\q)]^-1/4^
_refine_ls_extinction_method SHELXL
_refine_ls_goodness_of_fit_ref 0.962
_refine_ls_hydrogen_treatment constr
_refine_ls_matrix_type full
_refine_ls_number_parameters 866
_refine_ls_number_reflns 7642
_refine_ls_number_restraints 3
_refine_ls_restrained_S_all 0.962
_refine_ls_R_factor_all 0.1466
_refine_ls_R_factor_gt 0.0713
_refine_ls_shift/su_max 0.001
_refine_ls_shift/su_mean 0.000
_refine_ls_structure_factor_coef Fsqd
_refine_ls_weighting_details 'calc w=1/[\s^2^(Fo^2^)+(0.1193P)^2^+0.0000P] where P=(Fo^2^+2Fc^2^)/3'
_refine_ls_weighting_scheme calc
_refine_ls_wR_factor_gt 0.1670
_refine_ls_wR_factor_ref 0.2226
_reflns_number_gt 2618
_reflns_number_total 7640
_reflns_threshold_expression >2sigma(I)
_cod_data_source_file cg101709q_si_001.cif
_cod_data_source_block 1
_cod_original_sg_symbol_H-M P1
_cod_database_code 4500561

loop_
_symmetry_equiv_pos_as_xyz
'x, y, z'

loop_
_atom_site_label
_atom_site_type_symbol
_atom_site_fract_x
_atom_site_fract_y
_atom_site_fract_z
_atom_site_U_iso_or_equiv
_atom_site_adp_type
_atom_site_occupancy
_atom_site_symmetry_multiplicity
_atom_site_calc_flag
_atom_site_refinement_flags
C1 C 0.5128(11) 0.8102(10) 0.1268(5) 0.047(3) Uani 1 1 d .
C2 C 0.5902(12) 0.8260(10) 0.0574(5) 0.049(3) Uani 1 1 d .
C3 C 0.6795(13) 0.7122(10) 0.0400(5) 0.053(3) Uani 1 1 d .
H3 H 0.7481 0.6911 -0.0015 0.064 Uiso 1 1 calc R
C4 C 0.4099(13) 0.9323(10) 0.1519(5) 0.058(3) Uani 1 1 d .
C5 C 0.2699(13) 0.9828(12) 0.1036(6) 0.074(3) Uani 1 1 d .
H5A H 0.2154 0.9232 0.1042 0.089 Uiso 1 1 calc R
H5B H 0.1870 1.0591 0.1187 0.089 Uiso 1 1 calc R
C7 C 0.3529(14) 1.0055(11) 0.0303(6) 0.072(3) Uani 1 1 d .
H7A H 0.3103 1.0922 0.0132 0.086 Uiso 1 1 calc R
H7B H 0.3346 0.9572 -0.0021 0.086 Uiso 1 1 calc R
C8 C 0.5392(13) 0.9636(9) 0.0396(5) 0.056(3) Uani 1 1 d .
H8 H 0.6102 0.9929 0.0024 0.067 Uiso 1 1 calc R
C9 C 0.5265(14) 1.0044(10) 0.1147(5) 0.060(3) Uani 1 1 d .
C10 C 0.3597(15) 0.9361(11) 0.2286(5) 0.074(3) Uani 1 1 d .
H10A H 0.2933 1.0193 0.2383 0.111 Uiso 1 1 calc R
H10B H 0.4576 0.9084 0.2524 0.111 Uiso 1 1 calc R
H10C H 0.2959 0.8833 0.2444 0.111 Uiso 1 1 calc R
C11 C 0.6949(15) 0.9590(12) 0.1435(6) 0.079(4) Uani 1 1 d .
H11A H 0.7459 0.8713 0.1418 0.119 Uiso 1 1 calc R
H11B H 0.6785 0.9782 0.1910 0.119 Uiso 1 1 calc R
H11C H 0.7661 0.9991 0.1159 0.119 Uiso 1 1 calc R
C12 C 0.4519(18) 1.1435(11) 0.1185(7) 0.093(4) Uani 1 1 d .
H12A H 0.3459 1.1754 0.1005 0.140 Uiso 1 1 calc R
H12B H 0.5257 1.1818 0.0913 0.140 Uiso 1 1 calc R
H12C H 0.4371 1.1611 0.1662 0.140 Uiso 1 1 calc R
C13 C 0.7264(11) 0.5041(9) 0.1042(5) 0.043(2) Uani 1 1 d .
C14 C 0.8900(13) 0.3333(11) 0.0553(5) 0.057(3) Uani 1 1 d .
H14 H 0.9489 0.2967 0.0153 0.068 Uiso 1 1 calc R
C15 C 0.7070(12) 0.4348(10) 0.1670(5) 0.044(2) Uani 1 1 d .
H15 H 0.6388 0.4709 0.2057 0.053 Uiso 1 1 calc R
C16 C 0.7940(12) 0.3103(10) 0.1689(5) 0.048(3) Uani 1 1 d .
C17 C 0.7406(13) 0.1838(11) 0.3365(5) 0.056(3) Uani 1 1 d .
C18 C 0.8444(13) 0.0754(11) 0.3065(6) 0.062(3) Uani 1 1 d .
C19 C 0.8772(14) 0.1096(10) 0.2380(6) 0.058(3) Uani 1 1 d .
H19 H 0.9435 0.0592 0.2039 0.070 Uiso 1 1 calc R
C20 C 0.8756(14) -0.0211(11) 0.3663(6) 0.069(3) Uani 1 1 d .
H20 H 0.9130 -0.1061 0.3539 0.083 Uiso 1 1 calc R
C21 C 0.9892(17) 0.0047(13) 0.4084(7) 0.097(4) Uani 1 1 d .
H21A H 1.0844 0.0166 0.3788 0.116 Uiso 1 1 calc R
H21B H 1.0285 -0.0619 0.4445 0.116 Uiso 1 1 calc R
C22 C 0.8730(18) 0.1268(13) 0.4406(7) 0.091(4) Uani 1 1 d .
H22A H 0.8619 0.1149 0.4912 0.109 Uiso 1 1 calc R
H22B H 0.9163 0.1933 0.4251 0.109 Uiso 1 1 calc R
C23 C 0.7031(15) 0.1552(10) 0.4128(5) 0.065(3) Uani 1 1 d .
C24 C 0.7073(16) 0.0211(11) 0.4113(6) 0.074(3) Uani 1 1 d .
C26 C 0.5584(19) 0.2453(13) 0.4518(6) 0.106(5) Uani 1 1 d .
H26A H 0.5494 0.2145 0.5002 0.158 Uiso 1 1 calc R
H26B H 0.4579 0.2564 0.4327 0.158 Uiso 1 1 calc R
H26C H 0.5749 0.3231 0.4477 0.158 Uiso 1 1 calc R
C27 C 0.5648(18) 0.0164(13) 0.3764(7) 0.101(5) Uani 1 1 d .
H27A H 0.4624 0.0448 0.4066 0.151 Uiso 1 1 calc R
H27B H 0.5867 -0.0670 0.3673 0.151 Uiso 1 1 calc R
H27C H 0.5556 0.0685 0.3331 0.151 Uiso 1 1 calc R
C28 C 0.7021(19) -0.0541(12) 0.4841(6) 0.103(4) Uani 1 1 d .
H28A H 0.5930 -0.0220 0.5091 0.154 Uiso 1 1 calc R
H28B H 0.7831 -0.0473 0.5101 0.154 Uiso 1 1 calc R
H28C H 0.7272 -0.1393 0.4779 0.154 Uiso 1 1 calc R
C29 C 0.2747(12) -0.4018(9) 0.8800(5) 0.048(3) Uani 1 1 d .
C30 C 0.2036(13) -0.4277(9) 0.9489(5) 0.050(3) Uani 1 1 d .
C31 C 0.1237(12) -0.3157(10) 0.9732(5) 0.050(3) Uani 1 1 d .
H31 H 0.0620 -0.2996 1.0166 0.060 Uiso 1 1 calc R
C32 C 0.3672(13) -0.5220(10) 0.8489(5) 0.057(3) Uani 1 1 d .
C33 C 0.2245(14) -0.5618(11) 0.8356(6) 0.068(3) Uani 1 1 d .
H33A H 0.2674 -0.6340 0.8097 0.081 Uiso 1 1 calc R
H33B H 0.1447 -0.4956 0.8096 0.081 Uiso 1 1 calc R
C34 C 0.1431(13) -0.5916(9) 0.9093(5) 0.057(3) Uani 1 1 d .
H34A H 0.1508 -0.6773 0.9168 0.069 Uiso 1 1 calc R
H34B H 0.0268 -0.5390 0.9163 0.069 Uiso 1 1 calc R
C35 C 0.2474(12) -0.5645(9) 0.9582(5) 0.054(3) Uani 1 1 d .
H35 H 0.2408 -0.6018 1.0065 0.065 Uiso 1 1 calc R
C36 C 0.4234(14) -0.6032(10) 0.9161(5) 0.060(3) Uani 1 1 d .
C37 C 0.4924(14) -0.5201(11) 0.7844(6) 0.079(4) Uani 1 1 d .
H37A H 0.5437 -0.6017 0.7695 0.118 Uiso 1 1 calc R
H37B H 0.5764 -0.4928 0.7957 0.118 Uiso 1 1 calc R
H37C H 0.4357 -0.4646 0.7476 0.118 Uiso 1 1 calc R
C38 C 0.5498(15) -0.5709(11) 0.9492(7) 0.080(4) Uani 1 1 d .
H38A H 0.5802 -0.6262 0.9904 0.120 Uiso 1 1 calc R
H38B H 0.5008 -0.4875 0.9616 0.120 Uiso 1 1 calc R
H38C H 0.6475 -0.5788 0.9165 0.120 Uiso 1 1 calc R
C39 C 0.4976(15) -0.7428(10) 0.9065(6) 0.074(3) Uani 1 1 d .
H39A H 0.5324 -0.7886 0.9499 0.110 Uiso 1 1 calc R
H39B H 0.5920 -0.7583 0.8713 0.110 Uiso 1 1 calc R
H39C H 0.4146 -0.7681 0.8924 0.110 Uiso 1 1 calc R
C40 C 0.0914(12) -0.1006(9) 0.9190(5) 0.042(2) Uani 1 1 d .
C41 C -0.0492(14) 0.0669(12) 0.9749(6) 0.061(3) Uani 1 1 d .
H41 H -0.1042 0.1012 1.0160 0.073 Uiso 1 1 calc R
C42 C 0.0417(12) 0.0950(10) 0.8621(5) 0.048(3) Uani 1 1 d .
C43 C 0.1135(11) -0.0304(9) 0.8586(5) 0.043(2) Uani 1 1 d .
H43 H 0.1727 -0.0648 0.8179 0.051 Uiso 1 1 calc R
C44 C -0.0411(13) 0.3026(9) 0.7924(6) 0.055(3) Uani 1 1 d .
H44 H -0.1011 0.3537 0.8271 0.066 Uiso 1 1 calc R
C45 C -0.0218(14) 0.3368(10) 0.7242(6) 0.060(3) Uani 1 1 d .
C46 C 0.0792(13) 0.2262(10) 0.6944(5) 0.055(3) Uani 1 1 d .
C47 C 0.1114(16) 0.2576(11) 0.6163(5) 0.070(3) Uani 1 1 d .
C48 C 0.2330(17) 0.3291(13) 0.6113(6) 0.089(4) Uani 1 1 d .
H48A H 0.3266 0.2829 0.6374 0.107 Uiso 1 1 calc R
H48B H 0.2749 0.3454 0.5631 0.107 Uiso 1 1 calc R
C49 C 0.126(2) 0.4506(13) 0.6434(7) 0.101(5) Uani 1 1 d .
H49A H 0.1183 0.5213 0.6093 0.121 Uiso 1 1 calc R
H49B H 0.1727 0.4596 0.6835 0.121 Uiso 1 1 calc R
C50 C -0.0509(18) 0.4375(11) 0.6659(6) 0.084(4) Uani 1 1 d .
H50 H -0.1459 0.5137 0.6740 0.100 Uiso 1 1 calc R
C51 C -0.0565(18) 0.3615(12) 0.6062(6) 0.083(4) Uani 1 1 d .
C53 C 0.1690(16) 0.1516(11) 0.5723(6) 0.087(4) Uani 1 1 d .
H53A H 0.1863 0.1812 0.5241 0.130 Uiso 1 1 calc R
H53B H 0.0859 0.1135 0.5782 0.130 Uiso 1 1 calc R
H53C H 0.2717 0.0921 0.5864 0.130 Uiso 1 1 calc R
C54 C -0.2104(18) 0.3218(15) 0.6178(7) 0.111(5) Uani 1 1 d .
H54A H -0.3085 0.3930 0.6107 0.166 Uiso 1 1 calc R
H54B H -0.2212 0.2839 0.6646 0.166 Uiso 1 1 calc R
H54C H -0.1975 0.2638 0.5852 0.166 Uiso 1 1 calc R
C55 C -0.054(2) 0.4356(15) 0.5336(6) 0.135(7) Uani 1 1 d .
H55A H 0.0405 0.4623 0.5258 0.203 Uiso 1 1 calc R
H55B H -0.1546 0.5063 0.5318 0.203 Uiso 1 1 calc R
H55C H -0.0457 0.3839 0.4981 0.203 Uiso 1 1 calc R
C56 C -0.1664(12) 0.8348(9) 0.6830(5) 0.052(3) Uani 1 1 d .
C57 C -0.0610(18) 0.8566(16) 0.7216(7) 0.112(6) Uani 1 1 d .
C58 C 0.0908(18) 0.8261(17) 0.6853(8) 0.128(7) Uani 1 1 d .
H58 H 0.1871 0.8311 0.6979 0.154 Uiso 1 1 calc R
C59 C -0.3374(13) 0.8707(11) 0.7183(5) 0.063(3) Uani 1 1 d .
C60 C -0.388(2) 1.0178(18) 0.7123(10) 0.155(9) Uani 1 1 d .
H60A H -0.3640 1.0511 0.6649 0.186 Uiso 1 1 calc R
H60B H -0.5049 1.0581 0.7285 0.186 Uiso 1 1 calc R
C61 C -0.272(4) 1.029(2) 0.7619(14) 0.195(15) Uani 1 1 d .
H61A H -0.2007 1.0730 0.7373 0.234 Uiso 1 1 calc R
H61B H -0.3377 1.0737 0.8012 0.234 Uiso 1 1 calc R
C62 C -0.173(2) 0.904(3) 0.7857(10) 0.164(11) Uani 1 1 d .
H62 H -0.1168 0.8958 0.8268 0.196 Uiso 1 1 calc R
C63 C -0.2977(14) 0.8429(15) 0.7953(6) 0.086(4) Uani 1 1 d .
C64 C -0.4550(16) 0.8227(18) 0.6977(7) 0.135(7) Uani 1 1 d .
H64A H -0.5606 0.8540 0.7256 0.203 Uiso 1 1 calc R
H64B H -0.4129 0.7341 0.7048 0.203 Uiso 1 1 calc R
H64C H -0.4690 0.8483 0.6493 0.203 Uiso 1 1 calc R
C65 C -0.217(2) 0.700(2) 0.8132(9) 0.192(12) Uani 1 1 d .
H65A H -0.3019 0.6632 0.8184 0.288 Uiso 1 1 calc R
H65B H -0.1684 0.6835 0.8561 0.288 Uiso 1 1 calc R
H65C H -0.1329 0.6652 0.7762 0.288 Uiso 1 1 calc R
C66 C -0.4489(15) 0.8936(16) 0.8477(6) 0.113(6) Uani 1 1 d .
H66A H -0.5181 0.8441 0.8522 0.169 Uiso 1 1 calc R
H66B H -0.5113 0.9772 0.8319 0.169 Uiso 1 1 calc R
H66C H -0.4132 0.8916 0.8922 0.169 Uiso 1 1 calc R
C67 C 0.1954(14) 0.7419(10) 0.5706(6) 0.060(3) Uani 1 1 d .
C68 C 0.4629(17) 0.6881(16) 0.5262(7) 0.105(5) Uani 1 1 d .
H68 H 0.5703 0.6840 0.5303 0.126 Uiso 1 1 calc R
C69 C 0.2858(14) 0.6554(10) 0.4656(6) 0.060(3) Uani 1 1 d .
C70 C 0.1562(13) 0.7046(9) 0.5147(5) 0.050(3) Uani 1 1 d .
H70 H 0.0475 0.7122 0.5103 0.060 Uiso 1 1 calc R
C71 C 0.1175(13) 0.5790(10) 0.3390(6) 0.058(3) Uani 1 1 d .
C72 C 0.2859(15) 0.5262(11) 0.3116(6) 0.071(3) Uani 1 1 d .
C73 C 0.2799(15) 0.4695(15) 0.2468(6) 0.090(5) Uani 1 1 d .
H73 H 0.3792 0.4523 0.2124 0.108 Uiso 1 1 calc R
C74 C 0.3742(15) 0.5512(11) 0.3547(6) 0.073(3) Uani 1 1 d .
H74 H 0.4895 0.5297 0.3506 0.087 Uiso 1 1 calc R
C75 C 0.2259(18) 0.3576(14) 0.2778(8) 0.098(4) Uani 1 1 d .
H75A H 0.2352 0.3053 0.2419 0.117 Uiso 1 1 calc R
H75B H 0.2932 0.3085 0.3142 0.117 Uiso 1 1 calc R
C76 C 0.0465(19) 0.4174(11) 0.3071(7) 0.086(4) Uani 1 1 d .
H76A H 0.0309 0.3931 0.3568 0.103 Uiso 1 1 calc R
H76B H -0.0267 0.3936 0.2839 0.103 Uiso 1 1 calc R
C77 C 0.0099(13) 0.5559(11) 0.2937(6) 0.064(3) Uani 1 1 d .
C78 C 0.1157(15) 0.5669(12) 0.2219(6) 0.073(4) Uani 1 1 d .
C79 C -0.1722(15) 0.6355(15) 0.3010(8) 0.108(5) Uani 1 1 d .
H79A H -0.2292 0.6121 0.2702 0.162 Uiso 1 1 calc R
H79B H -0.1832 0.7206 0.2892 0.162 Uiso 1 1 calc R
H79C H -0.2201 0.6245 0.3483 0.162 Uiso 1 1 calc R
C80 C 0.1282(19) 0.6912(15) 0.1985(8) 0.114(5) Uani 1 1 d .
H80A H 0.1609 0.7202 0.2355 0.171 Uiso 1 1 calc R
H80B H 0.0219 0.7480 0.1865 0.171 Uiso 1 1 calc R
H80C H 0.2100 0.6852 0.1583 0.171 Uiso 1 1 calc R
C81 C 0.0639(16) 0.5225(15) 0.1623(6) 0.106(5) Uani 1 1 d .
H81A H 0.0603 0.4410 0.1759 0.159 Uiso 1 1 calc R
H81B H 0.1433 0.5206 0.1217 0.159 Uiso 1 1 calc R
H81C H -0.0444 0.5779 0.1518 0.159 Uiso 1 1 calc R
N1 N 0.6499(10) 0.6318(8) 0.0957(4) 0.050(2) Uani 1 1 d .
N2 N 0.5462(9) 0.6941(8) 0.1506(4) 0.047(2) Uani 1 1 d .
N3 N 0.8202(10) 0.4544(8) 0.0475(4) 0.050(2) Uani 1 1 d .
N4 N 0.8882(10) 0.2553(7) 0.1129(4) 0.055(2) Uani 1 1 d .
N5 N 0.7925(10) 0.2334(7) 0.2298(4) 0.047(2) Uani 1 1 d .
N6 N 0.7056(10) 0.2828(8) 0.2913(4) 0.055(2) Uani 1 1 d .
N7 N 0.2488(9) -0.2828(7) 0.8611(4) 0.048(2) Uani 1 1 d .
N8 N 0.1525(9) -0.2288(8) 0.9201(4) 0.047(2) Uani 1 1 d .
N9 N 0.0094(10) -0.0558(8) 0.9788(4) 0.052(2) Uani 1 1 d .
N10 N -0.0397(10) 0.1476(7) 0.9194(4) 0.052(2) Uani 1 1 d .
N11 N 0.0451(10) 0.1769(8) 0.8018(4) 0.050(2) Uani 1 1 d .
N12 N 0.1201(10) 0.1293(8) 0.7390(4) 0.053(2) Uani 1 1 d .
N13 N -0.0857(10) 0.7896(8) 0.6244(4) 0.061(2) Uani 1 1 d .
N14 N 0.0728(11) 0.7864(8) 0.6258(4) 0.062(2) Uani 1 1 d .
N15 N 0.3486(13) 0.7336(12) 0.5782(5) 0.100(4) Uani 1 1 d .
N16 N 0.4448(12) 0.6473(10) 0.4686(5) 0.080(3) Uani 1 1 d .
N17 N 0.2615(10) 0.6144(8) 0.4055(4) 0.055(2) Uani 1 1 d .
N18 N 0.0965(11) 0.6309(8) 0.3971(5) 0.065(2) Uani 1 1 d .

loop_
_atom_site_aniso_label
_atom_site_aniso_U_11
_atom_site_aniso_U_22
_atom_site_aniso_U_33
_atom_site_aniso_U_23
_atom_site_aniso_U_13
_atom_site_aniso_U_12
C1 0.040(6) 0.055(8) 0.037(6) -0.003(5) 0.002(5) -0.010(5)
C2 0.037(6) 0.050(8) 0.057(7) -0.009(5) -0.005(5) -0.012(5)
C3 0.066(7) 0.047(7) 0.044(6) -0.001(5) 0.008(5) -0.024(6)
C4 0.065(7) 0.044(7) 0.052(7) -0.011(5) 0.006(6) -0.008(6)
C5 0.054(7) 0.081(9) 0.074(8) 0.002(7) -0.005(6) -0.012(7)
C7 0.078(9) 0.065(8) 0.067(8) 0.002(6) -0.010(6) -0.021(7)
C8 0.064(7) 0.039(7) 0.057(7) -0.002(5) -0.004(5) -0.009(6)
C9 0.077(8) 0.055(7) 0.045(6) -0.011(5) 0.009(6) -0.023(6)
C10 0.097(9) 0.060(8) 0.059(7) -0.019(6) 0.008(7) -0.022(7)
C11 0.085(9) 0.103(10) 0.063(7) -0.017(7) -0.006(7) -0.046(8)
C12 0.133(12) 0.051(8) 0.088(9) -0.025(7) 0.022(8) -0.029(8)
C13 0.039(6) 0.040(7) 0.050(7) -0.010(5) 0.007(5) -0.016(5)
C14 0.072(8) 0.048(8) 0.046(7) -0.011(6) 0.000(5) -0.017(6)
C15 0.049(6) 0.052(8) 0.035(6) -0.004(5) 0.001(5) -0.022(6)
C16 0.039(6) 0.047(8) 0.059(7) -0.002(6) -0.012(5) -0.015(5)
C17 0.050(6) 0.056(8) 0.051(7) -0.001(6) -0.013(5) -0.004(6)
C18 0.057(7) 0.051(8) 0.065(8) 0.005(7) -0.001(6) -0.010(6)
C19 0.084(8) 0.042(8) 0.052(7) 0.001(5) -0.015(6) -0.024(7)
C20 0.077(8) 0.052(8) 0.060(7) 0.000(6) -0.007(7) -0.002(6)
C21 0.092(10) 0.093(11) 0.094(10) 0.016(9) -0.031(9) -0.021(9)
C22 0.117(11) 0.088(10) 0.070(8) 0.004(7) -0.038(8) -0.031(9)
C23 0.092(9) 0.051(8) 0.038(6) 0.012(6) -0.005(6) -0.014(7)
C24 0.101(10) 0.062(9) 0.050(7) 0.016(6) 0.000(7) -0.030(7)
C26 0.143(13) 0.111(12) 0.041(7) -0.009(7) 0.011(8) -0.026(10)
C27 0.110(11) 0.103(12) 0.087(10) 0.021(8) -0.009(9) -0.048(9)
C28 0.133(12) 0.082(10) 0.076(9) 0.016(7) -0.012(8) -0.026(9)
C29 0.058(7) 0.035(7) 0.052(7) 0.003(5) -0.011(5) -0.018(5)
C30 0.071(7) 0.037(7) 0.041(6) -0.001(5) -0.002(5) -0.021(6)
C31 0.058(7) 0.049(7) 0.040(6) -0.003(5) -0.003(5) -0.018(6)
C32 0.069(7) 0.051(7) 0.051(6) -0.008(5) 0.008(6) -0.028(6)
C33 0.070(7) 0.068(8) 0.074(8) -0.017(6) -0.017(6) -0.027(6)
C34 0.074(8) 0.042(7) 0.061(7) 0.001(5) -0.005(6) -0.030(6)
C35 0.057(7) 0.042(7) 0.056(7) -0.001(5) 0.002(6) -0.016(5)
C36 0.075(8) 0.050(7) 0.055(7) 0.002(5) -0.017(6) -0.023(6)
C37 0.077(8) 0.072(9) 0.089(9) -0.020(7) 0.015(7) -0.033(7)
C38 0.084(9) 0.056(8) 0.094(9) 0.008(7) -0.023(7) -0.018(7)
C39 0.083(8) 0.048(7) 0.072(8) 0.003(6) -0.010(7) -0.006(6)
C40 0.046(6) 0.043(7) 0.042(6) -0.005(5) -0.011(5) -0.020(5)
C41 0.073(8) 0.063(9) 0.053(7) -0.023(6) 0.005(6) -0.029(7)
C42 0.049(6) 0.047(7) 0.049(7) -0.012(6) -0.004(5) -0.014(6)
C43 0.042(6) 0.034(7) 0.042(6) -0.005(5) 0.000(5) -0.002(5)
C44 0.069(7) 0.033(7) 0.057(7) -0.010(5) 0.005(6) -0.012(6)
C45 0.077(8) 0.045(7) 0.050(7) -0.002(6) -0.002(6) -0.015(6)
C46 0.068(7) 0.049(8) 0.045(6) -0.010(6) 0.007(6) -0.019(6)
C47 0.094(9) 0.061(8) 0.046(7) -0.008(6) 0.004(6) -0.021(8)
C48 0.098(10) 0.106(12) 0.060(8) 0.000(8) 0.010(7) -0.042(9)
C49 0.157(14) 0.100(12) 0.060(8) 0.006(8) 0.005(9) -0.074(11)
C50 0.123(12) 0.049(8) 0.052(7) 0.002(6) 0.000(7) -0.005(8)
C51 0.110(11) 0.071(9) 0.047(7) 0.001(6) -0.013(7) -0.006(9)
C53 0.106(10) 0.080(9) 0.062(8) -0.016(7) 0.014(7) -0.024(8)
C54 0.109(12) 0.141(14) 0.064(9) -0.009(9) -0.019(8) -0.019(11)
C55 0.188(17) 0.116(13) 0.051(8) 0.021(8) 0.001(9) -0.010(12)
C56 0.055(7) 0.056(7) 0.048(6) -0.009(5) -0.007(6) -0.020(6)
C57 0.089(10) 0.196(17) 0.097(10) -0.091(11) 0.020(9) -0.086(11)
C58 0.091(11) 0.24(2) 0.112(11) -0.106(13) 0.025(9) -0.114(12)
C59 0.048(7) 0.080(9) 0.057(7) -0.013(6) -0.013(6) -0.011(6)
C60 0.116(15) 0.115(17) 0.133(16) 0.012(12) 0.046(12) 0.046(12)
C61 0.27(3) 0.135(19) 0.22(3) -0.11(2) 0.13(3) -0.14(2)
C62 0.096(13) 0.32(3) 0.142(16) -0.17(2) 0.055(12) -0.119(18)
C63 0.048(7) 0.145(14) 0.074(9) -0.054(9) 0.020(6) -0.040(8)
C64 0.076(9) 0.27(2) 0.095(10) -0.100(13) 0.008(8) -0.079(12)
C65 0.129(15) 0.20(2) 0.122(15) 0.058(15) 0.011(12) 0.052(16)
C66 0.075(9) 0.235(19) 0.055(8) -0.058(10) 0.018(7) -0.079(11)
C67 0.054(7) 0.073(8) 0.060(7) -0.014(6) -0.007(6) -0.027(6)
C68 0.078(10) 0.178(16) 0.082(10) -0.053(10) -0.001(8) -0.058(10)
C69 0.059(8) 0.071(8) 0.061(7) 0.003(6) -0.022(6) -0.033(6)
C70 0.045(6) 0.057(7) 0.049(6) -0.006(5) -0.007(5) -0.018(5)
C71 0.045(7) 0.059(7) 0.065(7) -0.011(6) 0.002(6) -0.013(6)
C72 0.064(8) 0.073(8) 0.065(8) -0.017(6) -0.008(7) -0.005(7)
C73 0.057(8) 0.153(14) 0.053(7) -0.050(9) 0.005(6) -0.019(9)
C74 0.056(7) 0.090(9) 0.063(7) -0.030(7) -0.003(6) -0.008(7)
C75 0.092(11) 0.091(11) 0.107(11) -0.039(9) -0.026(9) -0.010(9)
C76 0.124(12) 0.066(9) 0.074(9) -0.015(7) -0.013(8) -0.038(8)
C77 0.056(7) 0.086(9) 0.061(7) -0.025(6) -0.003(6) -0.033(7)
C78 0.070(8) 0.102(10) 0.056(7) -0.006(7) -0.014(6) -0.038(8)
C79 0.065(9) 0.160(15) 0.114(11) -0.051(10) -0.009(8) -0.041(10)
C80 0.134(13) 0.132(14) 0.103(11) 0.044(10) -0.047(10) -0.084(12)
C81 0.096(10) 0.196(17) 0.057(8) -0.009(9) -0.007(7) -0.091(11)
N1 0.049(5) 0.041(6) 0.055(6) -0.007(5) 0.009(4) -0.015(5)
N2 0.047(5) 0.047(6) 0.041(5) -0.006(4) 0.004(4) -0.011(4)
N3 0.051(5) 0.048(6) 0.052(6) -0.015(5) 0.005(5) -0.018(5)
N4 0.063(6) 0.043(6) 0.053(6) -0.014(5) 0.006(5) -0.015(5)
N5 0.055(5) 0.036(5) 0.042(5) -0.008(4) 0.001(4) -0.007(4)
N6 0.059(6) 0.048(6) 0.048(5) -0.005(5) -0.002(5) -0.007(5)
N7 0.048(5) 0.038(5) 0.047(5) -0.007(4) 0.009(4) -0.009(4)
N8 0.055(5) 0.046(6) 0.042(5) -0.007(4) -0.006(4) -0.019(5)
N9 0.067(6) 0.047(6) 0.040(5) -0.010(4) 0.005(4) -0.019(5)
N10 0.067(6) 0.037(5) 0.045(5) -0.007(5) 0.001(5) -0.012(4)
N11 0.059(5) 0.044(6) 0.047(6) -0.010(5) 0.000(4) -0.018(5)
N12 0.062(6) 0.041(6) 0.048(5) -0.005(5) 0.007(4) -0.014(4)
N13 0.043(5) 0.078(7) 0.067(6) -0.021(5) -0.014(5) -0.018(5)
N14 0.061(6) 0.082(7) 0.054(5) -0.023(5) -0.002(5) -0.034(5)
N15 0.063(7) 0.180(13) 0.079(8) -0.064(8) 0.007(6) -0.053(8)
N16 0.066(7) 0.114(9) 0.064(7) -0.037(6) -0.003(5) -0.027(6)
N17 0.046(6) 0.067(6) 0.055(5) -0.018(5) -0.010(5) -0.016(5)
N18 0.060(6) 0.074(7) 0.064(6) -0.025(5) 0.004(5) -0.026(5)

loop_
_atom_type_symbol
_atom_type_description
_atom_type_scat_dispersion_real
_atom_type_scat_dispersion_imag
_atom_type_scat_source
C C 0.0033 0.0016 'International Tables Vol C Tables 4.2.6.8 and 6.1.1.4'
H H 0.0000 0.0000 'International Tables Vol C Tables 4.2.6.8 and 6.1.1.4'
N N 0.0061 0.0033 'International Tables Vol C Tables 4.2.6.8 and 6.1.1.4'

loop_
_geom_angle_atom_site_label_1
_geom_angle_atom_site_label_2
_geom_angle_atom_site_label_3
_geom_angle
N2 C1 C2 112.9(9)
N2 C1 C4 136.9(9)
C2 C1 C4 110.2(9)
C3 C2 C1 105.6(9)
C3 C2 C8 149.1(10)
C1 C2 C8 105.2(9)
C2 C3 N1 106.4(9)
C1 C4 C10 117.2(9)
C1 C4 C5 103.2(8)
C10 C4 C5 117.6(9)
C1 C4 C9 97.1(8)
C10 C4 C9 119.0(9)
C5 C4 C9 99.3(9)
C7 C5 C4 106.6(8)
C5 C7 C8 103.9(8)
C2 C8 C7 104.3(8)
C2 C8 C9 99.4(8)
C7 C8 C9 100.4(8)
C12 C9 C11 107.2(10)
C12 C9 C4 114.3(9)
C11 C9 C4 112.6(9)
C12 C9 C8 114.0(9)
C11 C9 C8 112.9(9)
C4 C9 C8 95.8(8)
N3 C13 C15 123.1(9)
N3 C13 N1 114.6(9)
C15 C13 N1 122.3(9)
N3 C14 N4 129.1(10)
C16 C15 C13 116.3(9)
N4 C16 C15 123.0(9)
N4 C16 N5 115.6(9)
C15 C16 N5 121.4(9)
N6 C17 C18 113.3(10)
N6 C17 C23 136.9(10)
C18 C17 C23 109.7(10)
C19 C18 C17 106.1(10)
C19 C18 C20 149.4(12)
C17 C18 C20 104.3(10)
C18 C19 N5 105.2(10)
C18 C20 C21 106.7(10)
C18 C20 C24 100.9(9)
C21 C20 C24 102.7(10)
C20 C21 C22 102.7(10)
C23 C22 C21 103.9(9)
C17 C23 C26 118.9(10)
C17 C23 C22 103.0(9)
C26 C23 C22 114.2(10)
C17 C23 C24 98.0(9)
C26 C23 C24 119.8(11)
C22 C23 C24 99.8(9)
C27 C24 C20 113.1(10)
C27 C24 C23 112.8(10)
C20 C24 C23 94.9(9)
C27 C24 C28 106.3(10)
C20 C24 C28 114.6(10)
C23 C24 C28 115.3(10)
N7 C29 C30 114.6(9)
N7 C29 C32 137.0(9)
C30 C29 C32 108.3(8)
C31 C30 C29 104.7(9)
C31 C30 C35 150.1(10)
C29 C30 C35 105.1(8)
C30 C31 N8 106.3(9)
C29 C32 C37 117.0(9)
C29 C32 C36 98.4(8)
C37 C32 C36 120.9(10)
C29 C32 C33 102.4(9)
C37 C32 C33 113.4(9)
C36 C32 C33 101.9(8)
C32 C33 C34 104.7(8)
C33 C34 C35 103.1(8)
C30 C35 C34 105.1(8)
C30 C35 C36 99.3(8)
C34 C35 C36 101.9(8)
C32 C36 C38 114.3(9)
C32 C36 C39 113.2(9)
C38 C36 C39 107.8(9)
C32 C36 C35 95.5(8)
C38 C36 C35 112.8(9)
C39 C36 C35 113.0(9)
N9 C40 C43 124.8(9)
N9 C40 N8 115.6(8)
C43 C40 N8 119.5(9)
N9 C41 N10 128.6(10)
N10 C42 C43 124.4(9)
N10 C42 N11 115.3(9)
C43 C42 N11 120.2(9)
C40 C43 C42 114.9(9)
C45 C44 N11 107.1(9)
C44 C45 C46 104.3(9)
C44 C45 C50 148.9(11)
C46 C45 C50 106.7(10)
N12 C46 C45 114.5(9)
N12 C46 C47 137.6(10)
C45 C46 C47 107.9(10)
C53 C47 C46 116.2(10)
C53 C47 C51 119.1(11)
C46 C47 C51 98.1(9)
C53 C47 C48 115.1(11)
C46 C47 C48 102.9(9)
C51 C47 C48 102.8(11)
C49 C48 C47 104.2(10)
C48 C49 C50 104.2(10)
C45 C50 C51 98.7(9)
C45 C50 C49 104.1(10)
C51 C50 C49 100.3(10)
C47 C51 C54 115.8(11)
C47 C51 C55 112.1(11)
C54 C51 C55 108.3(12)
C47 C51 C50 95.6(10)
C54 C51 C50 113.0(11)
C55 C51 C50 111.6(12)
N13 C56 C57 110.9(10)
N13 C56 C59 137.8(9)
C57 C56 C59 111.2(10)
C58 C57 C56 108.0(11)
C58 C57 C62 149.3(12)
C56 C57 C62 102.7(11)
C57 C58 N14 104.6(10)
C64 C59 C56 119.4(10)
C64 C59 C63 118.7(11)
C56 C59 C63 99.0(8)
C64 C59 C60 117.0(13)
C56 C59 C60 100.8(10)
C63 C59 C60 98.0(11)
C61 C60 C59 100.1(14)
C62 C61 C60 106.2(14)
C61 C62 C63 101.3(16)
C61 C62 C57 103(2)
C63 C62 C57 105.0(12)
C62 C63 C66 116.2(11)
C62 C63 C59 95.9(12)
C66 C63 C59 113.6(10)
C62 C63 C65 111.9(16)
C66 C63 C65 109.0(13)
C59 C63 C65 109.6(11)
N15 C67 C70 123.6(10)
N15 C67 N14 116.1(9)
C70 C67 N14 120.2(9)
N15 C68 N16 128.7(12)
N16 C69 C70 123.9(9)
N16 C69 N17 114.6(10)
C70 C69 N17 121.4(9)
C67 C70 C69 116.0(9)
N18 C71 C72 113.9(9)
N18 C71 C77 137.2(10)
C72 C71 C77 108.9(10)
C74 C72 C71 105.4(10)
C74 C72 C73 150.0(11)
C71 C72 C73 104.6(10)
C72 C73 C75 103.1(10)
C72 C73 C78 99.2(9)
C75 C73 C78 102.8(10)
C72 C74 N17 106.6(10)
C76 C75 C73 103.4(11)
C75 C76 C77 105.7(11)
C71 C77 C79 116.6(10)
C71 C77 C76 103.8(9)
C79 C77 C76 115.5(11)
C71 C77 C78 98.1(8)
C79 C77 C78 118.1(10)
C76 C77 C78 102.3(9)
C80 C78 C81 108.6(11)
C80 C78 C73 113.4(11)
C81 C78 C73 110.5(11)
C80 C78 C77 115.9(11)
C81 C78 C77 113.9(9)
C73 C78 C77 93.9(9)
C3 N1 N2 112.0(8)
C3 N1 C13 127.5(8)
N2 N1 C13 120.0(8)
C1 N2 N1 103.0(8)
C14 N3 C13 114.4(9)
C14 N4 C16 113.9(9)
C19 N5 C16 126.3(9)
C19 N5 N6 113.8(8)
C16 N5 N6 119.8(8)
C17 N6 N5 101.5(8)
C29 N7 N8 101.6(7)
C40 N8 N7 119.0(8)
C40 N8 C31 128.2(8)
N7 N8 C31 112.7(8)
C41 N9 C40 113.4(9)
C42 N10 C41 113.8(9)
N12 N11 C44 111.5(8)
N12 N11 C42 119.1(8)
C44 N11 C42 128.6(8)
C46 N12 N11 102.6(8)
C56 N13 N14 103.9(8)
C58 N14 N13 112.5(9)
C58 N14 C67 127.7(10)
N13 N14 C67 119.8(8)
C68 N15 C67 114.9(10)
C68 N16 C69 112.9(10)
C74 N17 C69 130.5(9)
C74 N17 N18 112.5(8)
C69 N17 N18 116.8(8)
C71 N18 N17 101.6(8)

loop_
_geom_bond_atom_site_label_1
_geom_bond_atom_site_label_2
_geom_bond_distance
C1 N2 1.308(12)
C1 C2 1.428(13)
C1 C4 1.485(14)
C2 C3 1.333(13)
C2 C8 1.506(14)
C3 N1 1.384(12)
C4 C10 1.491(14)
C4 C5 1.545(14)
C4 C9 1.570(15)
C5 C7 1.526(14)
C7 C8 1.540(14)
C8 C9 1.579(14)
C9 C12 1.522(15)
C9 C11 1.529(15)
C13 N3 1.333(11)
C13 C15 1.387(12)
C13 N1 1.391(12)
C14 N3 1.315(12)
C14 N4 1.340(12)
C15 C16 1.370(13)
C16 N4 1.345(12)
C16 N5 1.380(12)
C17 N6 1.319(13)
C17 C18 1.405(14)
C17 C23 1.485(14)
C18 C19 1.351(14)
C18 C20 1.482(15)
C19 N5 1.361(12)
C20 C21 1.509(16)
C20 C24 1.528(15)
C21 C22 1.567(17)
C22 C23 1.555(16)
C23 C26 1.492(16)
C23 C24 1.557(16)
C24 C27 1.523(16)
C24 C28 1.558(15)
C29 N7 1.328(11)
C29 C30 1.424(13)
C29 C32 1.502(14)
C30 C31 1.354(13)
C30 C35 1.491(13)
C31 N8 1.399(12)
C32 C37 1.527(14)
C32 C36 1.534(14)
C32 C33 1.539(14)
C33 C34 1.546(14)
C34 C35 1.547(13)
C35 C36 1.553(14)
C36 C38 1.536(15)
C36 C39 1.547(14)
C40 N9 1.335(11)
C40 C43 1.362(12)
C40 N8 1.393(12)
C41 N9 1.329(13)
C41 N10 1.340(13)
C42 N10 1.324(12)
C42 C43 1.374(13)
C42 N11 1.407(12)
C44 C45 1.332(14)
C44 N11 1.383(12)
C45 C46 1.416(14)
C45 C50 1.491(15)
C46 N12 1.296(13)
C46 C47 1.518(14)
C47 C53 1.497(15)
C47 C51 1.538(16)
C47 C48 1.550(17)
C48 C49 1.542(17)
C49 C50 1.582(19)
C50 C51 1.578(17)
C51 C54 1.540(19)
C51 C55 1.549(16)
C56 N13 1.314(12)
C56 C57 1.382(15)
C56 C59 1.467(14)
C57 C58 1.340(18)
C57 C62 1.495(18)
C58 N14 1.360(14)
C59 C64 1.458(16)
C59 C63 1.555(16)
C59 C60 1.60(2)
C60 C61 1.55(3)
C61 C62 1.45(3)
C62 C63 1.47(2)
C63 C66 1.516(15)
C63 C65 1.57(2)
C67 N15 1.327(13)
C67 C70 1.362(13)
C67 N14 1.398(12)
C68 N15 1.321(15)
C68 N16 1.334(14)
C69 N16 1.356(12)
C69 C70 1.362(13)
C69 N17 1.401(12)
C71 N18 1.317(12)
C71 C72 1.410(14)
C71 C77 1.496(14)
C72 C74 1.346(15)
C72 C73 1.526(16)
C73 C75 1.554(19)
C73 C78 1.559(17)
C74 N17 1.364(12)
C75 C76 1.508(18)
C76 C77 1.521(16)
C77 C79 1.508(16)
C77 C78 1.561(15)
C78 C80 1.494(18)
C78 C81 1.528(15)
N1 N2 1.387(10)
N5 N6 1.391(10)
N7 N8 1.393(10)
N11 N12 1.382(10)
N13 N14 1.364(10)
N17 N18 1.405(11)
